data_2237441
loop_
_publ_author_name
'Song, Zhe'

_publ_section_title
;
 Poly[bis(\m~2~-5-{4-[(1<i>H</i>-imidazol-1-yl)methyl]phenyl}tetrazolato)zinc]
;
_journal_coeditor_code ZQ2192
_journal_issue 2
_journal_name_full 'Acta Crystallographica Section E'
_journal_page_first m85
_journal_paper_doi 10.1107/S1600536812050672
_journal_volume 69
_journal_year 2013
_chemical_formula_iupac '[Zn (C11 H9 N6)2]'
_chemical_formula_moiety 'C22 H18 N12 Zn'
_chemical_formula_sum 'C22 H18 N12 Zn'
_chemical_formula_weight 515.85
_chemical_name_systematic
;
Poly[bis(\m~2~-5-{4-[(1<i>H</i>-imidazol-1-yl)methyl]phenyl}tetrazolato)zinc]
;
_space_group_IT_number 60
_symmetry_cell_setting orthorhombic
_symmetry_space_group_name_Hall '-P 2n 2ab'
_symmetry_space_group_name_H-M 'P b c n'
_atom_sites_solution_hydrogens geom
_atom_sites_solution_primary direct
_atom_sites_solution_secondary difmap
_audit_creation_method SHELXL-97
_cell_angle_alpha 90.00
_cell_angle_beta 90.00
_cell_angle_gamma 90.00
_cell_formula_units_Z 4
_cell_length_a 16.1206(12)
_cell_length_b 9.3720(7)
_cell_length_c 14.6367(11)
_cell_measurement_reflns_used 2105
_cell_measurement_temperature 273(2)
_cell_measurement_theta_max 25.70
_cell_measurement_theta_min 2.51
_cell_volume 2211.3(3)
_computing_cell_refinement 'SAINT (Bruker, 2007)'
_computing_data_collection 'APEX2 (Bruker, 2007)'
_computing_data_reduction 'SAINT (Bruker, 2007)'
_computing_molecular_graphics
;
XP in SHELXTL (Sheldrick, 2008) and DIAMOND (Brandenburg, 1999)
;
_computing_publication_material 'SHELXTL (Sheldrick, 2008)'
_computing_structure_refinement 'SHELXTL (Sheldrick, 2008)'
_computing_structure_solution 'SHELXTL (Sheldrick, 2008)'
_diffrn_ambient_temperature 273(2)
_diffrn_measured_fraction_theta_full 1.000
_diffrn_measured_fraction_theta_max 1.000
_diffrn_measurement_device_type 'Bruker APEXII CCD area-detector'
_diffrn_measurement_method 'phi and omega scans'
_diffrn_radiation_monochromator graphite
_diffrn_radiation_source 'fine-focus sealed tube'
_diffrn_radiation_type MoK\a
_diffrn_radiation_wavelength 0.71073
_diffrn_reflns_av_R_equivalents 0.0196
_diffrn_reflns_av_sigmaI/netI 0.0141
_diffrn_reflns_limit_h_max 19
_diffrn_reflns_limit_h_min -13
_diffrn_reflns_limit_k_max 11
_diffrn_reflns_limit_k_min -11
_diffrn_reflns_limit_l_max 15
_diffrn_reflns_limit_l_min -17
_diffrn_reflns_number 11210
_diffrn_reflns_theta_full 25.70
_diffrn_reflns_theta_max 25.70
_diffrn_reflns_theta_min 2.51
_exptl_absorpt_coefficient_mu 1.150
_exptl_absorpt_correction_T_max 0.752
_exptl_absorpt_correction_T_min 0.736
_exptl_absorpt_correction_type multi-scan
_exptl_absorpt_process_details '(SADABS; Bruker, 2001)'
_exptl_crystal_colour colourless
_exptl_crystal_density_diffrn 1.549
_exptl_crystal_density_method 'not measured'
_exptl_crystal_description block
_exptl_crystal_F_000 1056
_exptl_crystal_size_max 0.28
_exptl_crystal_size_mid 0.26
_exptl_crystal_size_min 0.24
_refine_diff_density_max 0.293
_refine_diff_density_min -0.271
_refine_ls_extinction_method none
_refine_ls_goodness_of_fit_ref 1.069
_refine_ls_hydrogen_treatment constr
_refine_ls_matrix_type full
_refine_ls_number_parameters 159
_refine_ls_number_reflns 2105
_refine_ls_number_restraints 0
_refine_ls_restrained_S_all 1.069
_refine_ls_R_factor_all 0.0323
_refine_ls_R_factor_gt 0.0285
_refine_ls_shift/su_max 0.000
_refine_ls_shift/su_mean 0.000
_refine_ls_structure_factor_coef Fsqd
_refine_ls_weighting_details 'w=1/[\s^2^(Fo^2^)+(0.0450P)^2^+1.2542P] where P=(Fo^2^+2Fc^2^)/3'
_refine_ls_weighting_scheme calc
_refine_ls_wR_factor_gt 0.0786
_refine_ls_wR_factor_ref 0.0813
_reflns_number_gt 1874
_reflns_number_total 2105
_reflns_threshold_expression I>2sigma(I)
_cod_data_source_file zq2192.cif
_cod_data_source_block I
_cod_database_code 2237441
_cod_database_fobs_code 2237441

loop_
_symmetry_equiv_pos_as_xyz
'x, y, z'
'-x+1/2, -y+1/2, z+1/2'
'-x, y, -z+1/2'
'x+1/2, -y+1/2, -z'
'-x, -y, -z'
'x-1/2, y-1/2, -z-1/2'
'x, -y, z-1/2'
'-x-1/2, y-1/2, z'

loop_
_atom_site_type_symbol
_atom_site_label
_atom_site_fract_x
_atom_site_fract_y
_atom_site_fract_z
_atom_site_U_iso_or_equiv
_atom_site_adp_type
_atom_site_calc_flag
_atom_site_refinement_flags
_atom_site_occupancy
_atom_site_symmetry_multiplicity
Zn Zn1 0.5000 -0.00874(3) 0.7500 0.02093(12) Uani d S 1 2
N N1 0.56706(10) -0.22486(17) 0.62224(10) 0.0287(4) Uani d . 1 1
N N2 0.50779(9) -0.12643(17) 0.63732(11) 0.0250(3) Uani d . 1 1
N N3 0.45760(9) -0.11431(16) 0.56620(10) 0.0258(3) Uani d . 1 1
N N4 0.48338(10) -0.20502(19) 0.50222(9) 0.0251(4) Uani d . 1 1
N N5 0.78108(9) -0.70455(15) 0.30116(10) 0.0227(3) Uani d . 1 1
N N6 0.89739(10) -0.60890(17) 0.25437(9) 0.0236(3) Uani d . 1 1
C C1 0.59424(12) -0.3877(2) 0.49151(11) 0.0243(4) Uani d . 1 1
C C2 0.65678(12) -0.4625(2) 0.53566(13) 0.0294(4) Uani d . 1 1
H H2 0.6729 -0.4359 0.5942 0.080 Uiso calc . 1 1
C C3 0.69536(13) -0.5767(2) 0.49300(12) 0.0300(4) Uani d . 1 1
H H3 0.7372 -0.6260 0.5232 0.080 Uiso calc . 1 1
C C4 0.67212(11) -0.61812(19) 0.40553(12) 0.0258(4) Uani d . 1 1
C C5 0.61043(12) -0.5417(2) 0.36076(13) 0.0277(4) Uani d . 1 1
H H5 0.5949 -0.5677 0.3019 0.080 Uiso calc . 1 1
C C6 0.57190(11) -0.4272(2) 0.40282(12) 0.0271(4) Uani d . 1 1
H H6 0.5310 -0.3764 0.3719 0.080 Uiso calc . 1 1
C C7 0.54942(11) -0.27135(19) 0.53796(12) 0.0234(4) Uani d . 1 1
C C8 0.71159(12) -0.74616(19) 0.36103(13) 0.0299(4) Uani d . 1 1
H H8A 0.7317 -0.8105 0.4079 0.080 Uiso calc . 1 1
H H8B 0.6702 -0.7966 0.3253 0.080 Uiso calc . 1 1
C C9 0.84655(11) -0.62443(18) 0.32411(12) 0.0233(4) Uani d . 1 1
H H9 0.8550 -0.5850 0.3817 0.080 Uiso calc . 1 1
C C10 0.86280(13) -0.6845(2) 0.18321(13) 0.0370(5) Uani d . 1 1
H H10 0.8853 -0.6934 0.1250 0.080 Uiso calc . 1 1
C C11 0.79073(13) -0.7436(2) 0.21178(14) 0.0360(5) Uani d . 1 1
H H11 0.7548 -0.7997 0.1774 0.080 Uiso calc . 1 1

loop_
_atom_site_aniso_label
_atom_site_aniso_U_11
_atom_site_aniso_U_22
_atom_site_aniso_U_33
_atom_site_aniso_U_12
_atom_site_aniso_U_13
_atom_site_aniso_U_23
Zn1 0.01744(19) 0.02404(18) 0.02131(19) 0.000 -0.00210(10) 0.000
N1 0.0271(8) 0.0325(8) 0.0265(8) 0.0039(7) -0.0012(6) -0.0046(7)
N2 0.0234(8) 0.0271(8) 0.0245(8) 0.0004(6) -0.0012(6) -0.0019(7)
N3 0.0253(8) 0.0272(8) 0.0249(8) -0.0019(6) 0.0007(6) -0.0013(6)
N4 0.0259(8) 0.0277(9) 0.0218(8) -0.0003(7) 0.0010(6) -0.0013(6)
N5 0.0204(7) 0.0243(7) 0.0234(8) -0.0017(6) 0.0044(6) -0.0008(6)
N6 0.0203(8) 0.0265(8) 0.0239(8) -0.0002(6) 0.0025(6) -0.0012(6)
C1 0.0226(9) 0.0261(9) 0.0241(9) -0.0036(7) 0.0054(7) 0.0004(7)
C2 0.0286(10) 0.0357(10) 0.0241(10) 0.0017(8) 0.0021(8) -0.0008(8)
C3 0.0280(10) 0.0334(11) 0.0286(10) 0.0037(8) 0.0039(8) 0.0040(8)
C4 0.0237(9) 0.0246(9) 0.0290(9) -0.0034(7) 0.0096(7) 0.0022(7)
C5 0.0269(10) 0.0309(9) 0.0254(9) -0.0039(8) 0.0037(8) -0.0030(8)
C6 0.0250(9) 0.0299(10) 0.0264(9) -0.0009(8) 0.0013(8) 0.0006(8)
C7 0.0220(9) 0.0250(9) 0.0231(9) -0.0031(7) 0.0026(7) 0.0008(7)
C8 0.0276(10) 0.0259(9) 0.0361(10) -0.0030(7) 0.0135(8) 0.0007(8)
C9 0.0236(9) 0.0237(9) 0.0228(9) -0.0015(7) 0.0025(7) -0.0009(7)
C10 0.0322(11) 0.0568(13) 0.0221(9) -0.0122(10) 0.0048(8) -0.0085(9)
C11 0.0318(11) 0.0515(13) 0.0246(10) -0.0116(9) 0.0022(8) -0.0101(9)

loop_
_atom_type_symbol
_atom_type_description
_atom_type_scat_dispersion_real
_atom_type_scat_dispersion_imag
_atom_type_scat_source
C C 0.0033 0.0016 'International Tables Vol C Tables 4.2.6.8 and 6.1.1.4'
H H 0.0000 0.0000 'International Tables Vol C Tables 4.2.6.8 and 6.1.1.4'
N N 0.0061 0.0033 'International Tables Vol C Tables 4.2.6.8 and 6.1.1.4'
Zn Zn 0.2839 1.4301 'International Tables Vol C Tables 4.2.6.8 and 6.1.1.4'

loop_
_geom_angle_atom_site_label_1
_geom_angle_atom_site_label_2
_geom_angle_atom_site_label_3
_geom_angle_site_symmetry_1
_geom_angle_site_symmetry_3
_geom_angle
N2 Zn1 N2 . 3_656 112.61(9)
N2 Zn1 N6 . 2_645 106.36(6)
N2 Zn1 N6 3_656 2_645 109.48(6)
N2 Zn1 N6 . 4_446 109.48(6)
N2 Zn1 N6 3_656 4_446 106.36(6)
N6 Zn1 N6 2_645 4_446 112.67(9)
C7 N1 N2 . . 102.90(15)
N3 N2 N1 . . 111.33(14)
N3 N2 Zn1 . . 124.49(12)
N1 N2 Zn1 . . 124.13(12)
N2 N3 N4 . . 107.92(14)
N3 N4 C7 . . 105.65(14)
C9 N5 C11 . . 107.49(14)
C9 N5 C8 . . 126.75(15)
C11 N5 C8 . . 125.75(15)
C9 N6 C10 . . 106.10(15)
C9 N6 Zn1 . 2_644 127.13(12)
C10 N6 Zn1 . 2_644 126.68(12)
C2 C1 C6 . . 119.07(17)
C2 C1 C7 . . 121.01(16)
C6 C1 C7 . . 119.88(17)
C3 C2 C1 . . 120.42(18)
C3 C2 H2 . . 119.8
C1 C2 H2 . . 119.8
C2 C3 C4 . . 120.66(18)
C2 C3 H3 . . 119.7
C4 C3 H3 . . 119.7
C3 C4 C5 . . 118.89(17)
C3 C4 C8 . . 120.48(17)
C5 C4 C8 . . 120.61(17)
C6 C5 C4 . . 120.74(17)
C6 C5 H5 . . 119.6
C4 C5 H5 . . 119.6
C5 C6 C1 . . 120.20(18)
C5 C6 H6 . . 119.9
C1 C6 H6 . . 119.9
N1 C7 N4 . . 112.20(16)
N1 C7 C1 . . 124.16(17)
N4 C7 C1 . . 123.56(16)
N5 C8 C4 . . 111.54(14)
N5 C8 H8A . . 109.3
C4 C8 H8A . . 109.3
N5 C8 H8B . . 109.3
C4 C8 H8B . . 109.3
H8A C8 H8B . . 108.0
N6 C9 N5 . . 110.99(15)
N6 C9 H9 . . 124.5
N5 C9 H9 . . 124.5
C11 C10 N6 . . 108.92(16)
C11 C10 H10 . . 125.5
N6 C10 H10 . . 125.5
C10 C11 N5 . . 106.49(16)
C10 C11 H11 . . 126.8
N5 C11 H11 . . 126.8

loop_
_geom_bond_atom_site_label_1
_geom_bond_atom_site_label_2
_geom_bond_site_symmetry_2
_geom_bond_distance
Zn1 N2 . 1.9880(16)
Zn1 N2 3_656 1.9880(16)
Zn1 N6 2_645 1.9889(16)
Zn1 N6 4_446 1.9889(16)
N1 C7 . 1.339(2)
N1 N2 . 1.346(2)
N2 N3 . 1.323(2)
N3 N4 . 1.331(2)
N4 C7 . 1.339(2)
N5 C9 . 1.338(2)
N5 C11 . 1.367(2)
N5 C8 . 1.475(2)
N6 C9 . 1.317(2)
N6 C10 . 1.377(2)
N6 Zn1 2_644 1.9889(16)
C1 C2 . 1.388(3)
C1 C6 . 1.397(2)
C1 C7 . 1.474(3)
C2 C3 . 1.386(3)
C2 H2 . 0.9300
C3 C4 . 1.390(3)
C3 H3 . 0.9300
C4 C5 . 1.390(3)
C4 C8 . 1.506(2)
C5 C6 . 1.384(3)
C5 H5 . 0.9300
C6 H6 . 0.9300
C8 H8A . 0.9700
C8 H8B . 0.9700
C9 H9 . 0.9300
C10 C11 . 1.353(3)
C10 H10 . 0.9300
C11 H11 . 0.9300
Cg1 Cg2 5_646 3.7523(11)

loop_
_geom_hbond_atom_site_label_D
_geom_hbond_atom_site_label_H
_geom_hbond_atom_site_label_A
_geom_hbond_site_symmetry_A
_geom_hbond_distance_DH
_geom_hbond_distance_HA
_geom_hbond_distance_DA
_geom_hbond_angle_DHA
C10 H10 N4 6_656 0.93 2.45 3.344(2) 163
C8 H8A Cg2 7_645 0.97 2.88 3.692(2) 142
